data_7208793
loop_
_publ_author_name
'Zhu, Min'
'Su, Sheng-Qun'
'Song, Xue-Zhi'
'Hao, Zhao-Min'
'Song, Shu-Yan'
'Zhang, Hong-Jie'

_publ_section_title
;
 A series of POM/Ag-based hybrids: distinct forms and assembly of [AgxLy]
 complexes through combinational effects of POM and isomeric ligands
;
_journal_issue 20
_journal_name_full CrystEngComm
_journal_page_first 6452
_journal_paper_doi 10.1039/c2ce25979f
_journal_volume 14
_journal_year 2012
_chemical_formula_sum 'C70 H70 Ag5 K2 N20 O64 P2 W18'
_chemical_formula_weight 6204.04
_chemical_name_systematic
;
?
;
_space_group_IT_number 2
_symmetry_cell_setting triclinic
_symmetry_space_group_name_Hall '-P 1'
_symmetry_space_group_name_H-M 'P -1'
_atom_sites_solution_hydrogens geom
_atom_sites_solution_primary direct
_atom_sites_solution_secondary difmap
_audit_creation_method SHELXL-97
_cell_angle_alpha 88.7130(10)
_cell_angle_beta 82.4970(10)
_cell_angle_gamma 76.9260(10)
_cell_formula_units_Z 2
_cell_length_a 16.7690(6)
_cell_length_b 16.8322(6)
_cell_length_c 21.3485(7)
_cell_measurement_reflns_used 17695
_cell_measurement_temperature 187(2)
_cell_measurement_theta_max 26.11
_cell_measurement_theta_min 0.96
_cell_volume 5819.2(4)
_computing_cell_refinement 'Bruker SAINT'
_computing_data_collection 'Bruker APEX2'
_computing_data_reduction 'Bruker SAINT'
_computing_molecular_graphics 'Bruker SHELXTL'
_computing_publication_material 'Bruker SHELXTL'
_computing_structure_refinement 'SHELXL-97 (Sheldrick, 1997)'
_computing_structure_solution 'SHELXS-97 (Sheldrick, 1990)'
_diffrn_ambient_temperature 187(2)
_diffrn_measured_fraction_theta_full 0.984
_diffrn_measured_fraction_theta_max 0.984
_diffrn_measurement_device_type 'Bruker APEX-II CCD'
_diffrn_measurement_method '\f and \w scans'
_diffrn_radiation_monochromator graphite
_diffrn_radiation_source 'fine-focus sealed tube'
_diffrn_radiation_type MoK\a
_diffrn_radiation_wavelength 0.71069
_diffrn_reflns_av_R_equivalents 0.0265
_diffrn_reflns_av_sigmaI/netI 0.0543
_diffrn_reflns_limit_h_max 20
_diffrn_reflns_limit_h_min -20
_diffrn_reflns_limit_k_max 20
_diffrn_reflns_limit_k_min -20
_diffrn_reflns_limit_l_max 26
_diffrn_reflns_limit_l_min -26
_diffrn_reflns_number 32671
_diffrn_reflns_theta_full 26.12
_diffrn_reflns_theta_max 26.12
_diffrn_reflns_theta_min 0.96
_exptl_absorpt_coefficient_mu 18.726
_exptl_absorpt_correction_T_max 0.088
_exptl_absorpt_correction_T_min 0.038
_exptl_absorpt_correction_type multi-scan
_exptl_absorpt_process_details 'SADABS, Sheldrick, 1996'
_exptl_crystal_colour yellow
_exptl_crystal_density_diffrn 3.541
_exptl_crystal_density_method 'not measured'
_exptl_crystal_description block
_exptl_crystal_F_000 5554.0
_exptl_crystal_size_max 0.21
_exptl_crystal_size_mid 0.16
_exptl_crystal_size_min 0.13
_refine_diff_density_max 6.328
_refine_diff_density_min -2.086
_refine_diff_density_rms 0.550
_refine_ls_extinction_method none
_refine_ls_goodness_of_fit_ref 1.057
_refine_ls_hydrogen_treatment constr
_refine_ls_matrix_type full
_refine_ls_number_parameters 1608
_refine_ls_number_reflns 22802
_refine_ls_number_restraints 141
_refine_ls_restrained_S_all 1.054
_refine_ls_R_factor_all 0.0564
_refine_ls_R_factor_gt 0.0383
_refine_ls_shift/su_max 0.003
_refine_ls_shift/su_mean 0.000
_refine_ls_structure_factor_coef Fsqd
_refine_ls_weighting_details 'calc w=1/[\s^2^(Fo^2^)+(0.0563P)^2^+23.1665P] where P=(Fo^2^+2Fc^2^)/3'
_refine_ls_weighting_scheme calc
_refine_ls_wR_factor_gt 0.0967
_refine_ls_wR_factor_ref 0.1140
_reflns_number_gt 17695
_reflns_number_total 23185
_reflns_threshold_expression >2sigma(I)
_cod_data_source_file c2ce25979f.txt
_cod_data_source_block 4
_cod_depositor_comments
;
The following automatic conversions were performed:

'_symmetry_cell_setting' value 'Triclinic' changed to 'triclinic'
according to /home/saulius/struct/CIF-dictionaries/cif_core.dic
dictionary named 'cif_core.dic' version 2.4.2 from 2011-04-26.

Automatic conversion script
Id: cif_fix_values 1891 2012-01-12 08:04:46Z andrius 
;
_cod_original_sg_symbol_H-M P-1
_cod_database_code 7208793

loop_
_symmetry_equiv_pos_as_xyz
'x, y, z'
'-x, -y, -z'

loop_
_atom_site_label
_atom_site_type_symbol
_atom_site_fract_x
_atom_site_fract_y
_atom_site_fract_z
_atom_site_U_iso_or_equiv
_atom_site_adp_type
_atom_site_occupancy
_atom_site_symmetry_multiplicity
_atom_site_calc_flag
_atom_site_refinement_flags
W1 W 0.58384(3) 0.39753(3) -0.79581(2) 0.01183(11) Uani 1 1 d .
W2 W 1.06081(3) 0.32569(3) -0.75216(2) 0.01233(11) Uani 1 1 d .
W3 W 0.99947(3) 0.16768(3) -0.84279(2) 0.00988(11) Uani 1 1 d .
W4 W 0.58108(3) 0.03597(3) -0.77713(2) 0.01157(11) Uani 1 1 d .
W5 W 0.80535(3) -0.00690(3) -0.76281(2) 0.01083(11) Uani 1 1 d .
W6 W 0.60643(3) 0.14348(3) -0.91118(2) 0.01085(11) Uani 1 1 d .
W7 W 0.97774(3) 0.06813(3) -0.70548(2) 0.01214(11) Uani 1 1 d .
W8 W 0.89446(3) 0.38382(3) -0.85266(2) 0.01100(11) Uani 1 1 d .
W9 W 0.75374(3) 0.47243(3) -0.73385(2) 0.01283(11) Uani 1 1 d .
W10 W 1.02458(3) 0.23139(3) -0.61346(2) 0.01395(12) Uani 1 1 d .
W11 W 0.47311(3) 0.23028(3) -0.78511(2) 0.01213(11) Uani 1 1 d .
W12 W 0.82954(3) 0.08950(3) -0.90062(2) 0.00947(11) Uani 1 1 d .
W13 W 0.72559(3) 0.30628(3) -0.91295(2) 0.01010(11) Uani 1 1 d .
W14 W 0.55703(3) 0.29096(3) -0.64464(2) 0.01163(11) Uani 1 1 d .
W15 W 0.72965(3) 0.36280(3) -0.58386(2) 0.01272(11) Uani 1 1 d .
W16 W 0.92468(3) 0.42713(3) -0.63453(2) 0.01435(12) Uani 1 1 d .
W17 W 0.82657(3) 0.16648(3) -0.57281(2) 0.01266(11) Uani 1 1 d .
W18 W 0.65389(3) 0.09524(3) -0.63275(2) 0.01143(11) Uani 1 1 d .
Ag1 Ag 0.93237(7) 0.61087(7) -0.50412(5) 0.0286(3) Uani 1 1 d .
Ag2 Ag 1.48952(6) -0.10967(6) -0.86842(5) 0.0223(2) Uani 1 1 d .
Ag3 Ag 1.5000 1.0000 -0.5000 0.0314(4) Uani 1 2 d S
Ag4 Ag 1.31775(6) -0.24112(6) -0.92706(5) 0.0194(2) Uani 1 1 d .
Ag5 Ag 1.5000 0.0000 -1.0000 0.0193(3) Uani 1 2 d S
Ag6 Ag 1.13744(9) 0.31643(10) -0.35817(7) 0.0489(4) Uani 1 1 d .
P1 P 0.68722(19) 0.19348(18) -0.77666(14) 0.0079(6) Uani 1 1 d .
P2 P 0.86840(19) 0.27234(19) -0.71340(14) 0.0089(6) Uani 1 1 d .
O1 O 0.4788(5) 0.1175(5) -0.7675(4) 0.0146(19) Uani 1 1 d .
OW1 O 0.5454(9) 0.6427(10) -0.7399(7) 0.077(5) Uani 1 1 d .
O2 O 0.5155(5) 0.3262(5) -0.8079(4) 0.0144(19) Uani 1 1 d .
OW2 O 0.5176(11) 0.5836(11) -0.5285(8) 0.091(5) Uiso 1 1 d .
O3 O 0.8308(5) 0.3938(5) -0.5872(4) 0.0143(19) Uani 1 1 d U
O4 O 0.8012(5) 0.2057(5) -0.9165(4) 0.0121(18) Uani 1 1 d .
O5 O 1.0194(5) 0.4204(5) -0.6955(4) 0.0160(19) Uani 1 1 d .
O6 O 0.5695(5) 0.1868(5) -0.6042(4) 0.0130(19) Uani 1 1 d U
O7 O 0.9258(5) 0.2099(5) -0.5730(4) 0.0161(19) Uani 1 1 d .
O8 O 0.9326(6) 0.4271(5) -0.9207(4) 0.018(2) Uani 1 1 d .
O9 O 0.7203(5) 0.0878(5) -0.9122(4) 0.0149(19) Uani 1 1 d .
O10 O 0.5719(5) 0.3686(5) -0.7084(4) 0.0145(19) Uani 1 1 d .
O11 O 0.8899(5) 0.0953(5) -0.6361(4) 0.0153(19) Uani 1 1 d .
O12 O 0.7298(5) 0.1423(5) -0.5931(4) 0.0146(19) Uani 1 1 d .
O13 O 1.0292(5) 0.1396(5) -0.6674(4) 0.0131(18) Uani 1 1 d .
O14 O 0.8417(5) -0.0075(5) -0.8517(4) 0.0120(18) Uani 1 1 d .
O15 O 0.9002(5) 0.0226(5) -0.7460(4) 0.0112(18) Uiso 1 1 d .
O16 O 1.0994(5) 0.2657(5) -0.6810(4) 0.0140(19) Uani 1 1 d .
O17 O 0.5916(5) 0.0668(5) -0.6923(4) 0.0127(18) Uani 1 1 d .
O18 O 1.0372(5) 0.0806(5) -0.7864(4) 0.017(2) Uani 1 1 d .
O19 O 0.4944(5) 0.2506(5) -0.7047(4) 0.0151(19) Uani 1 1 d .
O20 O 0.6660(5) 0.2016(5) -0.7047(4) 0.0140(19) Uani 1 1 d .
O21 O 0.9401(5) 0.2694(5) -0.8677(4) 0.0139(19) Uani 1 1 d .
O22 O 0.6151(5) 0.1637(5) -0.8017(4) 0.0135(19) Uani 1 1 d .
O23 O 1.1495(5) 0.3488(5) -0.7874(4) 0.018(2) Uani 1 1 d .
O24 O 0.7493(5) 0.0357(5) -0.6838(4) 0.0142(19) Uani 1 1 d .
O25 O 0.9797(5) 0.3840(5) -0.8047(4) 0.0119(18) Uani 1 1 d U
O26 O 0.5425(5) -0.0492(5) -0.7645(4) 0.016(2) Uani 1 1 d .
O27 O 0.6402(5) 0.3163(5) -0.6050(4) 0.0147(19) Uani 1 1 d .
O28 O 0.8513(5) 0.4709(5) -0.6914(4) 0.0148(19) Uani 1 1 d U
O29 O 0.8382(5) 0.1092(5) -0.5061(4) 0.017(2) Uani 1 1 d .
O30 O 0.9276(6) 0.5123(6) -0.5936(4) 0.022(2) Uani 1 1 d .
O31 O 0.8240(5) 0.4776(5) -0.8121(4) 0.0127(18) Uani 1 1 d .
O32 O 0.9067(5) 0.1907(5) -0.7489(4) 0.0139(19) Uani 1 1 d U
O33 O 0.7092(5) 0.5740(5) -0.7214(4) 0.018(2) Uani 1 1 d .
O34 O 0.9236(5) 0.1123(5) -0.8680(4) 0.0159(19) Uani 1 1 d .
O35 O 0.5820(5) 0.0478(5) -0.8651(4) 0.0099(17) Uani 1 1 d .
O36 O 0.9928(5) 0.3426(5) -0.5879(4) 0.017(2) Uani 1 1 d .
O37 O 0.5875(5) 0.1245(5) -0.9852(4) 0.019(2) Uani 1 1 d .
O38 O 1.0772(5) 0.1437(5) -0.9048(4) 0.0151(19) Uani 1 1 d .
O39 O 1.0931(5) 0.1941(6) -0.5615(4) 0.019(2) Uani 1 1 d .
O40 O 0.8782(5) 0.0503(5) -0.9715(4) 0.0134(18) Uiso 1 1 d .
O41 O 0.7970(5) 0.3602(5) -0.8833(4) 0.0127(18) Uani 1 1 d .
O42 O 0.6315(5) 0.3913(5) -0.8809(4) 0.0134(19) Uani 1 1 d U
O43 O 0.4997(5) 0.2008(5) -0.8741(4) 0.0122(18) Uani 1 1 d U
O44 O 0.6763(5) 0.4416(5) -0.7755(4) 0.0155(19) Uani 1 1 d .
O45 O 1.0365(5) -0.0219(5) -0.6813(4) 0.019(2) Uani 1 1 d .
O46 O 0.7643(5) 0.2697(5) -0.5349(4) 0.0125(18) Uani 1 1 d .
O47 O 0.6949(5) -0.0056(5) -0.7848(4) 0.0117(18) Uani 1 1 d .
O48 O 0.6444(5) 0.2396(5) -0.9220(4) 0.0105(18) Uani 1 1 d .
O49 O 0.7128(5) 0.4260(5) -0.6586(4) 0.0156(19) Uani 1 1 d .
O50 O 0.6386(5) 0.0264(5) -0.5749(4) 0.018(2) Uani 1 1 d .
O51 O 0.8067(5) 0.2613(5) -0.6556(4) 0.0130(18) Uani 1 1 d .
O52 O 0.8286(5) 0.3393(5) -0.7584(4) 0.0111(18) Uani 1 1 d .
O53 O 0.6906(5) 0.2765(5) -0.8070(4) 0.0118(18) Uani 1 1 d U
O54 O 0.7665(5) 0.1300(5) -0.7958(4) 0.0084(17) Uani 1 1 d .
O55 O 0.4716(5) 0.3446(5) -0.5979(4) 0.017(2) Uani 1 1 d .
O56 O 0.7357(5) 0.3351(5) -0.9915(4) 0.0128(18) Uani 1 1 d U
O57 O 0.6724(5) 0.4287(5) -0.5262(4) 0.018(2) Uani 1 1 d .
O58 O 1.0565(5) 0.2328(5) -0.7952(4) 0.0159(19) Uani 1 1 d .
O59 O 0.3694(5) 0.2654(5) -0.7813(4) 0.018(2) Uani 1 1 d .
O60 O 0.5140(5) 0.4891(5) -0.7965(4) 0.0137(19) Uani 1 1 d .
O61 O 0.8292(5) -0.1085(5) -0.7475(4) 0.018(2) Uani 1 1 d .
O62 O 0.9413(5) 0.3024(5) -0.6885(4) 0.0151(19) Uani 1 1 d .
K1 K 1.14747(18) 0.05056(17) -0.52746(15) 0.0231(7) Uani 1 1 d .
K2 K 0.62831(17) 0.56759(17) -0.48032(13) 0.0162(6) Uiso 1 1 d .
C1 C 2.1513(8) -0.1138(8) -0.8692(7) 0.022(3) Uani 1 1 d .
H1 H 2.1745 -0.0885 -0.8403 0.027 Uiso 1 1 calc R
C2 C 2.1367(7) -0.1956(7) -0.9394(6) 0.012(3) Uani 1 1 d .
H2 H 2.1481 -0.2372 -0.9695 0.014 Uiso 1 1 calc R
C3 C 2.0701(8) -0.0935(8) -0.8796(6) 0.018(3) Uani 1 1 d U
H3 H 2.0293 -0.0509 -0.8607 0.022 Uiso 1 1 calc R
C4 C 1.9869(8) -0.1500(8) -0.9524(6) 0.017(3) Uani 1 1 d .
H4B H 1.9998 -0.1484 -0.9980 0.020 Uiso 1 1 calc R
H4A H 1.9437 -0.1023 -0.9392 0.020 Uiso 1 1 calc R
C5 C 1.9564(7) -0.2265(7) -0.9340(6) 0.011(3) Uani 1 1 d .
C6 C 1.8928(8) -0.2235(7) -0.8858(6) 0.015(3) Uani 1 1 d .
H6 H 1.8664 -0.1740 -0.8661 0.018 Uiso 1 1 calc R
C7 C 1.5487(9) 0.8848(10) -0.6192(7) 0.030(4) Uani 1 1 d .
H7 H 1.5891 0.9114 -0.6368 0.036 Uiso 1 1 calc R
C8 C 1.5279(11) 0.8201(11) -0.6456(8) 0.041(4) Uani 1 1 d .
H8 H 1.5515 0.7942 -0.6838 0.049 Uiso 1 1 calc R
C9 C 0.7257(10) 0.5235(11) -0.4154(8) 0.039(4) Uani 1 1 d U
H9 H 0.6855 0.4933 -0.4147 0.046 Uiso 1 1 calc R
C10 C 1.3650(10) 0.1987(10) -0.5691(8) 0.036(4) Uani 1 1 d U
H10B H 1.4207 0.1693 -0.5644 0.043 Uiso 1 1 calc R
H10A H 1.3690 0.2398 -0.6012 0.043 Uiso 1 1 calc R
C11 C 0.6880(9) 0.5817(10) -0.3043(7) 0.033(4) Uani 1 1 d U
H11B H 0.6293 0.5945 -0.3077 0.040 Uiso 1 1 calc R
H11A H 0.7004 0.6274 -0.2836 0.040 Uiso 1 1 calc R
C12 C 0.8728(11) 0.4143(11) -0.1655(7) 0.040(4) Uani 1 1 d U
H12B H 0.8637 0.3900 -0.1243 0.048 Uiso 1 1 calc R
H12A H 0.8858 0.4667 -0.1594 0.048 Uiso 1 1 calc R
C13 C 1.3132(11) 0.3152(10) -0.4256(8) 0.038(4) Uani 1 1 d .
H13 H 1.3241 0.3485 -0.3951 0.045 Uiso 1 1 calc R
C14 C 1.2534(10) 0.2467(10) -0.4781(7) 0.033(4) Uani 1 1 d .
H14 H 1.2140 0.2217 -0.4909 0.039 Uiso 1 1 calc R
C15 C 1.3663(11) 0.2814(10) -0.4757(7) 0.033(4) Uani 1 1 d .
H15 H 1.4207 0.2863 -0.4852 0.039 Uiso 1 1 calc R
C16 C 1.0373(11) 0.7248(10) -0.5672(7) 0.035(4) Uani 1 1 d .
H16 H 1.0072 0.7666 -0.5401 0.041 Uiso 1 1 calc R
C17 C 0.6642(11) 0.4440(11) -0.2640(9) 0.042(4) Uani 1 1 d U
H17 H 0.6196 0.4500 -0.2869 0.050 Uiso 1 1 calc R
C18 C 0.7085(9) 0.5063(9) -0.2646(7) 0.029(3) Uani 1 1 d U
C19 C 0.7516(11) 0.3684(10) -0.1949(8) 0.043(5) Uani 1 1 d .
H19 H 0.7646 0.3228 -0.1697 0.052 Uiso 1 1 calc R
C20 C 1.0005(12) 0.3850(11) -0.2452(7) 0.043(5) Uani 1 1 d .
H20 H 1.0060 0.4387 -0.2494 0.052 Uiso 1 1 calc R
C21 C 0.6870(11) 0.3754(11) -0.2301(9) 0.043(4) Uani 1 1 d U
H21 H 0.6592 0.3335 -0.2305 0.051 Uiso 1 1 calc R
C22 C 1.4488(10) 0.8517(9) -0.5538(7) 0.030(4) Uani 1 1 d .
H22 H 1.4091 0.8505 -0.5192 0.036 Uiso 1 1 calc R
C23 C 0.7845(9) 0.5276(9) -0.4638(7) 0.030(4) Uani 1 1 d U
H23 H 0.7929 0.4998 -0.5021 0.036 Uiso 1 1 calc R
C24 C 1.2659(10) 0.7789(9) -0.6269(7) 0.031(4) Uani 1 1 d .
H24 H 1.2550 0.7626 -0.5853 0.037 Uiso 1 1 calc R
C25 C 1.2540(8) 0.0989(9) -0.6795(6) 0.021(3) Uani 1 1 d .
C26 C 1.3469(10) 0.7743(10) -0.6517(7) 0.031(4) Uani 1 1 d U
C27 C 0.7972(10) 0.6052(9) -0.3894(7) 0.030(4) Uani 1 1 d .
H27 H 0.8150 0.6426 -0.3663 0.036 Uiso 1 1 calc R
C28 C 1.6249(9) -0.2668(9) -0.9115(8) 0.031(4) Uani 1 1 d .
H28 H 1.5982 -0.2795 -0.9442 0.038 Uiso 1 1 calc R
C29 C 0.7761(10) 0.4959(9) -0.2312(7) 0.028(4) Uani 1 1 d .
H29 H 0.8068 0.5356 -0.2326 0.034 Uiso 1 1 calc R
C30 C 1.3527(9) 0.0170(8) -0.7961(7) 0.021(3) Uani 1 1 d .
H30 H 1.3866 0.0191 -0.7653 0.026 Uiso 1 1 calc R
C31 C 1.3086(8) -0.0137(8) -0.8798(7) 0.020(3) Uani 1 1 d .
H31 H 1.3065 -0.0370 -0.9185 0.024 Uiso 1 1 calc R
C32 C 1.5376(8) -0.4307(9) -0.9282(7) 0.023(3) Uani 1 1 d U
H32 H 1.5738 -0.4711 -0.9090 0.028 Uiso 1 1 calc R
C33 C 1.4756(8) -0.3486(8) -0.9978(7) 0.019(3) Uani 1 1 d .
H33 H 1.4627 -0.3245 -1.0359 0.023 Uiso 1 1 calc R
C34 C 1.6818(8) -0.0899(8) -0.9788(7) 0.022(3) Uani 1 1 d .
H34 H 1.6839 -0.0585 -0.9440 0.026 Uiso 1 1 calc R
C35 C 1.6808(8) -0.4299(8) -1.0465(6) 0.018(3) Uani 1 1 d .
C36 C 1.9940(8) -0.3008(7) -0.9637(6) 0.016(3) Uani 1 1 d .
H36 H 2.0358 -0.3029 -0.9973 0.019 Uiso 1 1 calc R
C37 C 1.6549(8) -0.2048(8) -0.8345(7) 0.021(3) Uani 1 1 d .
H37 H 1.6526 -0.1663 -0.8034 0.025 Uiso 1 1 calc R
C38 C 1.4726(9) -0.3759(8) -0.8998(6) 0.022(3) Uani 1 1 d .
H38 H 1.4553 -0.3735 -0.8566 0.027 Uiso 1 1 calc R
C39 C 1.2431(11) 0.0304(10) -0.6444(8) 0.036(4) Uani 1 1 d U
H39 H 1.2411 -0.0175 -0.6688 0.043 Uiso 1 1 calc R
C40 C 1.2710(12) 0.0149(12) -0.5873(9) 0.047(5) Uani 1 1 d U
H40 H 1.2659 -0.0329 -0.5661 0.057 Uiso 1 1 calc R
C41 C 1.2160(11) 0.8364(9) -0.7209(7) 0.031(4) Uani 1 1 d .
H41 H 1.1722 0.8562 -0.7439 0.037 Uiso 1 1 calc R
C42 C 1.2933(9) 0.1539(9) -0.6538(6) 0.028(4) Uani 1 1 d .
H42 H 1.3027 0.1995 -0.6763 0.033 Uiso 1 1 calc R
C43 C 1.3073(9) 0.0706(10) -0.5603(7) 0.032(4) Uani 1 1 d .
H43 H 1.3471 0.0485 -0.5311 0.039 Uiso 1 1 calc R
C44 C 1.2962(11) 0.8369(10) -0.7469(8) 0.039(4) Uani 1 1 d .
H44 H 1.3059 0.8583 -0.7870 0.047 Uiso 1 1 calc R
C45 C 1.3184(9) 0.1384(9) -0.5927(6) 0.022(3) Uani 1 1 d .
C46 C 1.7517(9) -0.4755(8) -1.0217(7) 0.025(3) Uani 1 1 d .
H46 H 1.7496 -0.5248 -1.0017 0.030 Uiso 1 1 calc R
C47 C 1.2015(10) 0.8059(9) -0.6596(7) 0.030(4) Uani 1 1 d .
C48 C 1.7608(7) -0.2415(7) -1.1017(6) 0.014(3) Uani 1 1 d U
H48B H 1.8174 -0.2361 -1.1119 0.016 Uiso 1 1 calc R
H48A H 1.7357 -0.2351 -1.1405 0.016 Uiso 1 1 calc R
C49 C 1.6366(8) -0.1405(8) -1.0544(7) 0.022(3) Uani 1 1 d .
H49 H 1.6015 -0.1511 -1.0819 0.026 Uiso 1 1 calc R
C50 C 1.0190(9) 0.2560(10) -0.2574(7) 0.031(4) Uani 1 1 d U
H50 H 1.0410 0.2030 -0.2720 0.038 Uiso 1 1 calc R
C51 C 1.8236(8) -0.4478(9) -1.0269(6) 0.023(3) Uani 1 1 d .
H51 H 1.8701 -0.4804 -1.0125 0.027 Uiso 1 1 calc R
C52 C 1.9701(8) -0.3703(8) -0.9441(6) 0.020(3) Uiso 1 1 d .
H52 H 1.9962 -0.4194 -0.9644 0.025 Uiso 1 1 calc R
C53 C 1.2276(8) 0.1156(8) -0.7431(6) 0.021(3) Uani 1 1 d .
H53B H 1.1696 0.1145 -0.7405 0.026 Uiso 1 1 calc R
H53A H 1.2328 0.1702 -0.7554 0.026 Uiso 1 1 calc R
C54 C 1.3627(11) 0.8051(10) -0.7132(8) 0.036(4) Uani 1 1 d .
H54 H 1.4165 0.8043 -0.7311 0.043 Uiso 1 1 calc R
C55 C 1.8682(8) -0.2948(8) -0.8666(7) 0.022(3) Uani 1 1 d .
C56 C 1.6027(9) -0.4573(9) -1.0424(7) 0.025(3) Uani 1 1 d .
H56B H 1.5820 -0.4492 -1.0830 0.029 Uiso 1 1 calc R
H56A H 1.6135 -0.5152 -1.0335 0.029 Uiso 1 1 calc R
C57 C 1.7925(8) -0.2910(8) -0.8163(6) 0.019(3) Uani 1 1 d .
H57B H 1.7964 -0.3434 -0.7956 0.023 Uiso 1 1 calc R
H57A H 1.7913 -0.2503 -0.7845 0.023 Uiso 1 1 calc R
C58 C 1.7606(8) -0.3266(8) -1.0752(6) 0.014(3) Uani 1 1 d U
C59 C 0.7973(10) 0.4265(9) -0.1960(6) 0.026(3) Uani 1 1 d U
C60 C 1.1267(9) 0.6593(8) -0.6424(7) 0.024(3) Uani 1 1 d .
H60 H 1.1696 0.6467 -0.6755 0.029 Uiso 1 1 calc R
C61 C 1.8284(9) -0.3739(8) -1.0524(6) 0.020(3) Uani 1 1 d .
H61 H 1.8770 -0.3557 -1.0544 0.024 Uiso 1 1 calc R
C62 C 0.9547(10) 0.2787(9) -0.2124(8) 0.032(4) Uani 1 1 d .
H62 H 0.9235 0.2451 -0.1907 0.039 Uiso 1 1 calc R
C63 C 1.7456(8) -0.1449(8) -1.0084(6) 0.018(3) Uani 1 1 d .
H63 H 1.7992 -0.1585 -0.9981 0.021 Uiso 1 1 calc R
C64 C 1.0813(9) 0.6091(9) -0.6138(7) 0.026(3) Uani 1 1 d .
H64 H 1.0870 0.5551 -0.6257 0.032 Uiso 1 1 calc R
C65 C 1.4190(9) 0.7392(10) -0.6136(7) 0.029(4) Uani 1 1 d .
H65B H 1.3975 0.7202 -0.5730 0.035 Uiso 1 1 calc R
H65A H 1.4559 0.6930 -0.6362 0.035 Uiso 1 1 calc R
C66 C 1.1145(9) 0.8109(8) -0.6304(7) 0.029(3) Uani 1 1 d U
H66B H 1.1033 0.8457 -0.5932 0.034 Uiso 1 1 calc R
H66A H 1.0776 0.8365 -0.6601 0.034 Uiso 1 1 calc R
C67 C 1.6877(8) -0.3534(8) -1.0730(6) 0.016(3) Uani 1 1 d .
H67 H 1.6427 -0.3205 -1.0892 0.020 Uiso 1 1 calc R
C68 C 1.9080(8) -0.3692(8) -0.8949(7) 0.022(3) Uani 1 1 d U
H68 H 1.8931 -0.4172 -0.8809 0.026 Uiso 1 1 calc R
C69 C 1.6971(9) -0.3096(10) -0.8948(8) 0.034(4) Uani 1 1 d .
H69 H 1.7283 -0.3581 -0.9135 0.040 Uiso 1 1 calc R
C70 C 1.2460(8) 0.0375(8) -0.8463(6) 0.018(3) Uani 1 1 d .
H70 H 1.1930 0.0560 -0.8572 0.021 Uiso 1 1 calc R
N1 N 2.1923(6) -0.1769(7) -0.9082(5) 0.015(2) Uani 1 1 d .
N2 N 2.0609(6) -0.1478(6) -0.9229(5) 0.013(2) Uani 1 1 d .
N3 N 1.2400(9) 0.2918(9) -0.4274(7) 0.041(4) Uani 1 1 d .
N4 N 1.0474(8) 0.3234(9) -0.2786(6) 0.037(3) Uani 1 1 d .
N5 N 0.7352(8) 0.5705(8) -0.3685(6) 0.030(3) Uani 1 1 d .
N6 N 1.4986(8) 0.9043(7) -0.5607(6) 0.030(3) Uani 1 1 d .
N7 N 1.3279(7) 0.2394(8) -0.5099(6) 0.025(3) Uani 1 1 d .
N8 N 1.6141(7) -0.0872(7) -1.0073(5) 0.020(3) Uani 1 1 d .
N9 N 1.4345(7) -0.3235(7) -0.9435(5) 0.018(2) Uani 1 1 d .
N10 N 1.5393(7) -0.4137(7) -0.9934(6) 0.022(3) Uani 1 1 d .
N11 N 1.4645(8) 0.8011(8) -0.6038(6) 0.034(3) Uani 1 1 d .
N12 N 1.3764(6) -0.0266(7) -0.8482(5) 0.017(2) Uani 1 1 d .
N13 N 1.0960(8) 0.7331(7) -0.6123(6) 0.026(3) Uani 1 1 d .
N14 N 1.7166(6) -0.2700(7) -0.8462(5) 0.019(3) Uani 1 1 d .
N15 N 1.5980(7) -0.2005(6) -0.8712(6) 0.019(3) Uani 1 1 d .
N16 N 1.0262(8) 0.6470(8) -0.5653(6) 0.029(3) Uani 1 1 d .
N17 N 1.7162(7) -0.1772(7) -1.0573(5) 0.020(3) Uani 1 1 d .
N18 N 0.8302(7) 0.5803(7) -0.4465(5) 0.021(3) Uani 1 1 d .
N19 N 0.9439(8) 0.3603(8) -0.2046(6) 0.036(3) Uani 1 1 d .
N20 N 1.2747(6) 0.0578(6) -0.7926(5) 0.017(2) Uani 1 1 d .

loop_
_atom_site_aniso_label
_atom_site_aniso_U_11
_atom_site_aniso_U_22
_atom_site_aniso_U_33
_atom_site_aniso_U_23
_atom_site_aniso_U_13
_atom_site_aniso_U_12
W1 0.0128(3) 0.0087(2) 0.0124(3) -0.00096(19) -0.0002(2) 0.0001(2)
W2 0.0121(3) 0.0143(3) 0.0119(3) -0.0023(2) 0.0003(2) -0.0066(2)
W3 0.0094(2) 0.0098(2) 0.0104(2) -0.00155(19) 0.00018(19) -0.00261(19)
W4 0.0121(3) 0.0105(2) 0.0131(3) -0.0011(2) -0.0008(2) -0.0049(2)
W5 0.0119(2) 0.0085(2) 0.0118(3) -0.00035(19) -0.0006(2) -0.00206(19)
W6 0.0111(2) 0.0108(2) 0.0111(2) -0.00211(19) -0.00148(19) -0.00313(19)
W7 0.0120(3) 0.0120(3) 0.0121(3) 0.0009(2) -0.0015(2) -0.0021(2)
W8 0.0145(3) 0.0089(2) 0.0100(2) -0.00039(19) 0.0002(2) -0.0043(2)
W9 0.0157(3) 0.0087(2) 0.0137(3) -0.0024(2) 0.0015(2) -0.0035(2)
W10 0.0137(3) 0.0185(3) 0.0117(3) 0.0001(2) -0.0025(2) -0.0074(2)
W11 0.0093(2) 0.0130(3) 0.0135(3) -0.0038(2) -0.0007(2) -0.0013(2)
W12 0.0104(2) 0.0079(2) 0.0097(2) -0.00139(19) 0.00006(19) -0.00199(19)
W13 0.0121(2) 0.0080(2) 0.0099(2) -0.00020(19) -0.00121(19) -0.00184(19)
W14 0.0110(2) 0.0126(3) 0.0106(2) -0.0026(2) 0.00144(19) -0.0027(2)
W15 0.0145(3) 0.0139(3) 0.0102(2) -0.0036(2) 0.0013(2) -0.0054(2)
W16 0.0155(3) 0.0154(3) 0.0138(3) -0.0054(2) 0.0007(2) -0.0078(2)
W17 0.0147(3) 0.0147(3) 0.0096(2) 0.0005(2) -0.0005(2) -0.0061(2)
W18 0.0126(3) 0.0122(3) 0.0101(2) -0.00013(19) 0.0012(2) -0.0054(2)
Ag1 0.0376(7) 0.0358(7) 0.0184(6) -0.0057(5) -0.0030(5) -0.0205(5)
Ag2 0.0161(5) 0.0226(6) 0.0261(6) -0.0050(5) -0.0003(4) -0.0006(4)
Ag3 0.0305(9) 0.0337(10) 0.0319(9) -0.0078(8) 0.0000(7) -0.0125(7)
Ag4 0.0153(5) 0.0214(5) 0.0207(5) -0.0003(4) -0.0024(4) -0.0025(4)
Ag5 0.0117(7) 0.0145(7) 0.0302(8) -0.0039(6) 0.0001(6) -0.0013(6)
Ag6 0.0391(8) 0.0682(10) 0.0320(7) -0.0059(7) -0.0017(6) 0.0022(7)
P1 0.0124(16) 0.0043(14) 0.0052(14) 0.0008(11) 0.0017(12) -0.0002(12)
P2 0.0089(15) 0.0091(15) 0.0083(15) -0.0015(12) 0.0015(12) -0.0028(12)
O1 0.015(5) 0.019(5) 0.010(4) -0.001(4) -0.002(4) -0.003(4)
OW1 0.058(9) 0.080(11) 0.080(12) -0.036(9) -0.013(8) 0.018(8)
O2 0.021(5) 0.009(4) 0.014(5) -0.001(4) -0.004(4) -0.003(4)
O3 0.020(4) 0.018(4) 0.008(4) -0.004(3) -0.005(3) -0.008(4)
O4 0.011(4) 0.018(5) 0.008(4) -0.001(4) -0.002(3) -0.005(4)
O5 0.023(5) 0.011(4) 0.014(5) -0.004(4) -0.002(4) -0.003(4)
O6 0.010(4) 0.018(4) 0.008(4) 0.006(3) 0.000(3) 0.000(3)
O7 0.020(5) 0.017(5) 0.012(5) -0.004(4) -0.003(4) -0.004(4)
O8 0.027(5) 0.013(5) 0.018(5) 0.006(4) -0.001(4) -0.013(4)
O9 0.018(5) 0.007(4) 0.019(5) -0.008(4) 0.002(4) -0.003(4)
O10 0.012(4) 0.016(5) 0.016(5) 0.000(4) -0.002(4) -0.005(4)
O11 0.014(5) 0.013(5) 0.019(5) -0.002(4) 0.000(4) -0.005(4)
O12 0.016(5) 0.017(5) 0.012(5) 0.005(4) 0.000(4) -0.007(4)
O13 0.015(5) 0.014(5) 0.012(4) -0.001(4) -0.005(4) -0.005(4)
O14 0.014(4) 0.009(4) 0.013(4) 0.002(3) -0.001(4) -0.003(3)
O16 0.018(5) 0.015(5) 0.011(4) -0.001(4) 0.000(4) -0.008(4)
O17 0.012(4) 0.013(4) 0.012(4) -0.004(4) -0.002(4) 0.000(4)
O18 0.018(5) 0.020(5) 0.014(5) -0.003(4) -0.004(4) -0.005(4)
O19 0.013(4) 0.016(5) 0.015(5) 0.007(4) 0.003(4) -0.004(4)
O20 0.009(4) 0.016(5) 0.017(5) 0.002(4) 0.003(4) -0.005(4)
O21 0.012(4) 0.012(5) 0.017(5) -0.006(4) 0.004(4) -0.004(4)
O22 0.010(4) 0.009(4) 0.024(5) -0.001(4) -0.006(4) -0.006(3)
O23 0.017(5) 0.014(5) 0.024(5) -0.001(4) 0.003(4) -0.012(4)
O24 0.017(5) 0.016(5) 0.010(4) -0.004(4) 0.000(4) -0.003(4)
O25 0.016(4) 0.010(4) 0.011(4) 0.005(3) -0.001(3) -0.007(3)
O26 0.019(5) 0.011(5) 0.020(5) 0.000(4) -0.003(4) -0.007(4)
O27 0.015(5) 0.012(4) 0.015(5) 0.001(4) 0.005(4) -0.003(4)
O28 0.017(4) 0.009(4) 0.017(4) -0.008(3) 0.003(4) -0.004(3)
O29 0.014(5) 0.022(5) 0.017(5) 0.007(4) -0.004(4) -0.008(4)
O30 0.029(6) 0.025(5) 0.016(5) -0.005(4) 0.003(4) -0.015(4)
O31 0.018(5) 0.007(4) 0.013(4) 0.000(3) 0.003(4) -0.006(4)
O32 0.006(4) 0.017(4) 0.017(4) -0.001(4) 0.000(3) -0.001(3)
O33 0.012(5) 0.017(5) 0.023(5) -0.004(4) -0.002(4) -0.002(4)
O34 0.016(5) 0.018(5) 0.013(5) 0.004(4) -0.002(4) -0.003(4)
O35 0.010(4) 0.011(4) 0.009(4) -0.006(3) 0.000(3) -0.003(3)
O36 0.022(5) 0.019(5) 0.013(5) -0.003(4) 0.000(4) -0.011(4)
O37 0.022(5) 0.020(5) 0.016(5) -0.007(4) -0.002(4) -0.006(4)
O38 0.015(5) 0.019(5) 0.012(5) -0.003(4) 0.003(4) -0.006(4)
O39 0.016(5) 0.024(5) 0.020(5) 0.003(4) -0.001(4) -0.010(4)
O41 0.015(4) 0.005(4) 0.020(5) -0.002(4) -0.005(4) -0.003(3)
O42 0.018(4) 0.005(4) 0.016(4) -0.004(3) 0.001(3) -0.001(3)
O43 0.016(4) 0.005(4) 0.014(4) -0.004(3) -0.002(3) 0.000(3)
O44 0.019(5) 0.008(4) 0.017(5) 0.002(4) 0.002(4) -0.001(4)
O45 0.022(5) 0.022(5) 0.010(5) 0.006(4) 0.000(4) -0.004(4)
O46 0.009(4) 0.020(5) 0.009(4) -0.002(4) 0.001(3) -0.005(4)
O47 0.019(5) 0.007(4) 0.009(4) -0.003(3) 0.002(4) -0.005(4)
O48 0.013(4) 0.011(4) 0.009(4) -0.003(3) -0.004(3) -0.004(3)
O49 0.017(5) 0.015(5) 0.016(5) -0.005(4) -0.001(4) -0.007(4)
O50 0.019(5) 0.019(5) 0.015(5) -0.005(4) 0.002(4) -0.006(4)
O51 0.010(4) 0.015(5) 0.015(5) 0.002(4) -0.001(4) -0.005(4)
O52 0.010(4) 0.010(4) 0.011(4) -0.001(3) 0.000(3) 0.001(3)
O53 0.014(4) 0.013(4) 0.008(4) -0.005(3) 0.002(3) -0.003(3)
O54 0.011(4) 0.013(4) 0.004(4) -0.001(3) -0.002(3) -0.006(3)
O55 0.019(5) 0.013(5) 0.015(5) -0.004(4) -0.003(4) 0.004(4)
O56 0.018(4) 0.010(4) 0.009(4) -0.006(3) 0.003(3) -0.002(3)
O57 0.019(5) 0.018(5) 0.017(5) -0.004(4) 0.005(4) -0.012(4)
O58 0.015(5) 0.014(5) 0.022(5) -0.004(4) -0.005(4) -0.009(4)
O59 0.017(5) 0.018(5) 0.020(5) -0.001(4) 0.000(4) -0.011(4)
O60 0.016(5) 0.006(4) 0.017(5) -0.001(4) -0.004(4) 0.003(3)
O61 0.017(5) 0.019(5) 0.023(5) -0.004(4) -0.002(4) -0.010(4)
O62 0.017(5) 0.009(4) 0.019(5) -0.007(4) -0.001(4) -0.003(4)
K1 0.0219(16) 0.0118(14) 0.0299(17) 0.0094(12) 0.0121(13) -0.0015(12)
C1 0.015(7) 0.022(8) 0.032(8) -0.014(6) -0.005(6) -0.006(6)
C2 0.013(6) 0.007(6) 0.012(6) 0.004(5) 0.004(5) 0.002(5)
C3 0.022(6) 0.019(6) 0.011(6) -0.006(5) -0.002(5) 0.000(5)
C4 0.012(6) 0.016(7) 0.023(7) 0.009(6) -0.002(5) -0.003(5)
C5 0.009(6) 0.007(6) 0.018(7) 0.003(5) -0.004(5) -0.001(5)
C6 0.025(7) 0.008(6) 0.013(6) -0.003(5) -0.007(5) -0.002(5)
C7 0.028(8) 0.047(10) 0.016(7) 0.000(7) 0.002(6) -0.013(7)
C8 0.043(10) 0.050(11) 0.035(10) -0.012(8) -0.001(8) -0.020(9)
C9 0.036(7) 0.045(8) 0.039(7) -0.021(6) -0.001(6) -0.018(6)
C10 0.033(7) 0.046(8) 0.033(7) -0.003(6) -0.001(6) -0.019(6)
C11 0.025(8) 0.036(9) 0.029(9) -0.010(6) 0.009(7) 0.009(7)
C12 0.057(10) 0.045(10) 0.014(8) -0.008(7) 0.003(7) -0.008(9)
C13 0.054(11) 0.036(10) 0.029(9) -0.001(8) -0.010(8) -0.021(9)
C14 0.036(9) 0.038(9) 0.022(8) -0.011(7) 0.005(7) -0.005(7)
C15 0.043(10) 0.039(10) 0.028(9) 0.015(7) -0.021(8) -0.025(8)
C16 0.055(11) 0.032(9) 0.019(8) -0.014(7) 0.000(8) -0.018(8)
C17 0.033(7) 0.043(8) 0.050(8) -0.014(7) 0.007(6) -0.015(6)
C18 0.027(8) 0.029(8) 0.029(9) -0.003(6) 0.005(7) -0.004(7)
C19 0.044(11) 0.030(9) 0.046(11) 0.012(8) 0.022(9) -0.006(8)
C20 0.072(13) 0.035(10) 0.018(8) -0.002(7) -0.006(9) -0.002(9)
C21 0.038(8) 0.041(8) 0.052(8) -0.003(7) 0.010(7) -0.022(6)
C22 0.039(9) 0.030(9) 0.022(8) -0.004(7) 0.004(7) -0.013(7)
C23 0.033(7) 0.032(7) 0.027(7) -0.015(6) -0.007(6) -0.011(6)
C24 0.042(10) 0.036(9) 0.019(8) 0.005(7) 0.000(7) -0.020(8)
C25 0.017(7) 0.028(8) 0.018(7) 0.004(6) 0.000(6) -0.006(6)
C26 0.038(7) 0.035(7) 0.019(6) -0.003(6) -0.005(6) -0.007(6)
C27 0.044(10) 0.026(8) 0.024(8) -0.010(7) -0.011(7) -0.012(7)
C28 0.024(8) 0.028(8) 0.042(10) -0.022(7) 0.000(7) -0.006(7)
C29 0.044(10) 0.025(8) 0.017(7) -0.012(6) 0.002(7) -0.015(7)
C30 0.024(8) 0.024(8) 0.023(8) 0.003(6) -0.007(6) -0.017(6)
C31 0.025(8) 0.018(7) 0.020(7) 0.006(6) -0.007(6) -0.011(6)
C32 0.020(6) 0.025(6) 0.023(6) 0.010(5) -0.009(5) 0.001(5)
C33 0.014(7) 0.014(7) 0.029(8) 0.005(6) 0.000(6) -0.006(5)
C34 0.017(7) 0.021(7) 0.027(8) -0.004(6) -0.002(6) -0.005(6)
C35 0.020(7) 0.014(7) 0.018(7) -0.003(5) 0.009(6) -0.005(6)
C36 0.016(7) 0.010(6) 0.020(7) -0.004(5) 0.007(5) -0.004(5)
C37 0.024(8) 0.013(7) 0.024(8) -0.010(6) 0.000(6) 0.003(6)
C38 0.035(8) 0.018(7) 0.014(7) 0.004(6) -0.006(6) -0.007(6)
C39 0.049(11) 0.033(9) 0.026(8) -0.004(7) 0.001(7) -0.013(8)
C40 0.054(8) 0.042(8) 0.046(7) 0.008(7) -0.007(7) -0.012(7)
C41 0.052(11) 0.021(8) 0.022(8) 0.007(6) -0.006(7) -0.012(7)
C42 0.038(9) 0.029(8) 0.014(7) -0.004(6) 0.008(6) -0.008(7)
C43 0.014(7) 0.046(10) 0.028(9) 0.006(7) 0.006(6) 0.007(7)
C44 0.052(11) 0.047(11) 0.025(9) 0.011(8) -0.003(8) -0.032(9)
C45 0.022(7) 0.032(8) 0.013(7) 0.003(6) 0.001(6) -0.008(6)
C46 0.032(8) 0.017(7) 0.021(8) -0.006(6) 0.013(6) -0.006(6)
C47 0.041(10) 0.027(8) 0.022(8) -0.011(7) 0.000(7) -0.006(7)
C48 0.009(5) 0.015(6) 0.019(6) -0.004(5) -0.003(5) -0.006(4)
C49 0.019(7) 0.016(7) 0.035(9) 0.003(6) -0.006(6) -0.012(6)
C50 0.028(7) 0.036(7) 0.027(7) -0.001(6) -0.016(6) 0.007(6)
C51 0.018(7) 0.029(8) 0.019(7) 0.004(6) -0.011(6) 0.004(6)
C53 0.017(7) 0.019(7) 0.025(8) -0.004(6) 0.000(6) 0.001(6)
C54 0.038(10) 0.045(10) 0.033(9) 0.004(8) 0.004(8) -0.029(8)
C55 0.019(7) 0.015(7) 0.029(8) -0.001(6) -0.005(6) 0.005(6)
C56 0.033(8) 0.020(8) 0.027(8) 0.004(6) -0.004(7) -0.018(7)
C57 0.014(7) 0.021(7) 0.024(8) 0.000(6) -0.001(6) -0.007(6)
C58 0.017(6) 0.013(6) 0.010(5) -0.003(5) 0.008(5) -0.007(5)
C59 0.038(8) 0.022(8) 0.010(7) 0.001(6) 0.009(6) 0.002(7)
C60 0.031(8) 0.021(8) 0.018(7) -0.002(6) 0.003(6) -0.002(6)
C61 0.031(8) 0.010(6) 0.018(7) 0.004(5) -0.004(6) -0.001(6)
C62 0.040(10) 0.023(8) 0.034(9) 0.009(7) -0.013(8) -0.004(7)
C63 0.008(6) 0.021(7) 0.025(7) -0.004(6) 0.000(5) -0.005(5)
C64 0.024(8) 0.022(8) 0.030(8) -0.003(6) -0.001(7) -0.001(6)
C65 0.034(9) 0.042(10) 0.015(7) 0.002(7) 0.004(6) -0.021(7)
C66 0.038(7) 0.016(6) 0.033(7) -0.006(5) -0.005(6) -0.007(5)
C67 0.015(7) 0.021(7) 0.015(7) -0.003(5) -0.003(5) -0.007(5)
C68 0.021(6) 0.011(6) 0.032(7) -0.002(5) -0.002(5) -0.003(5)
C69 0.016(8) 0.043(10) 0.042(10) -0.033(8) 0.001(7) -0.006(7)
C70 0.014(7) 0.025(8) 0.019(7) 0.003(6) -0.008(6) -0.013(6)
N1 0.012(5) 0.026(6) 0.009(5) -0.005(5) 0.001(4) -0.008(5)
N2 0.010(5) 0.014(5) 0.015(6) -0.003(4) -0.001(4) -0.002(4)
N3 0.039(8) 0.038(8) 0.044(9) -0.015(7) -0.011(7) 0.001(7)
N4 0.035(8) 0.048(9) 0.022(7) -0.001(6) 0.004(6) 0.003(7)
N5 0.034(7) 0.036(8) 0.020(7) -0.012(6) 0.008(6) -0.014(6)
N6 0.050(9) 0.021(7) 0.024(7) -0.006(5) -0.007(6) -0.018(6)
N7 0.021(6) 0.034(7) 0.025(7) 0.014(6) -0.009(5) -0.013(5)
N8 0.013(6) 0.020(6) 0.026(7) -0.002(5) -0.004(5) -0.003(5)
N9 0.021(6) 0.018(6) 0.016(6) 0.000(5) -0.007(5) -0.003(5)
N10 0.013(6) 0.016(6) 0.035(7) 0.000(5) -0.002(5) -0.001(5)
N11 0.041(8) 0.034(8) 0.028(7) -0.008(6) 0.008(6) -0.019(7)
N12 0.012(5) 0.019(6) 0.022(6) 0.007(5) 0.000(5) -0.010(5)
N13 0.031(7) 0.021(7) 0.029(7) 0.005(5) -0.004(6) -0.011(5)
N14 0.012(6) 0.016(6) 0.027(7) -0.004(5) 0.008(5) -0.004(5)
N15 0.014(6) 0.013(6) 0.028(7) -0.001(5) 0.000(5) 0.002(5)
N16 0.041(8) 0.032(7) 0.020(7) -0.005(6) -0.006(6) -0.019(6)
N17 0.013(6) 0.021(6) 0.025(6) 0.006(5) 0.002(5) -0.007(5)
N18 0.028(7) 0.019(6) 0.018(6) -0.006(5) -0.008(5) -0.006(5)
N19 0.040(8) 0.037(8) 0.025(7) 0.002(6) -0.013(6) 0.007(6)
N20 0.015(6) 0.013(6) 0.017(6) 0.001(5) 0.000(5) 0.003(5)

loop_
_atom_type_symbol
_atom_type_description
_atom_type_scat_dispersion_real
_atom_type_scat_dispersion_imag
_atom_type_scat_source
C C 0.0033 0.0016 'International Tables Vol C Tables 4.2.6.8 and 6.1.1.4'
H H 0.0000 0.0000 'International Tables Vol C Tables 4.2.6.8 and 6.1.1.4'
N N 0.0061 0.0033 'International Tables Vol C Tables 4.2.6.8 and 6.1.1.4'
O O 0.0106 0.0060 'International Tables Vol C Tables 4.2.6.8 and 6.1.1.4'
P P 0.1023 0.0942 'International Tables Vol C Tables 4.2.6.8 and 6.1.1.4'
Ag Ag -0.8971 1.1015 'International Tables Vol C Tables 4.2.6.8 and 6.1.1.4'
W W -0.8490 6.8722 'International Tables Vol C Tables 4.2.6.8 and 6.1.1.4'
K K 0.2009 0.2494 'International Tables Vol C Tables 4.2.6.8 and 6.1.1.4'

loop_
_geom_angle_atom_site_label_1
_geom_angle_atom_site_label_2
_geom_angle_atom_site_label_3
_geom_angle
_geom_angle_site_symmetry_1
_geom_angle_site_symmetry_3
O60 W1 O2 99.9(4) . .
O60 W1 O42 99.8(4) . .
O2 W1 O42 93.5(4) . .
O60 W1 O10 102.4(4) . .
O2 W1 O10 86.9(4) . .
O42 W1 O10 157.3(4) . .
O60 W1 O44 96.6(4) . .
O2 W1 O44 162.8(4) . .
O42 W1 O44 88.2(4) . .
O10 W1 O44 85.0(4) . .
O60 W1 O53 172.4(3) . .
O2 W1 O53 83.7(3) . .
O42 W1 O53 73.1(3) . .
O10 W1 O53 84.4(3) . .
O44 W1 O53 80.5(3) . .
O23 W2 O58 103.1(4) . .
O23 W2 O16 100.6(4) . .
O58 W2 O16 93.3(4) . .
O23 W2 O25 102.1(4) . .
O58 W2 O25 86.0(4) . .
O16 W2 O25 156.8(3) . .
O23 W2 O5 99.6(4) . .
O58 W2 O5 156.7(4) . .
O16 W2 O5 87.5(4) . .
O25 W2 O5 84.3(4) . .
O23 W2 O62 171.0(4) . .
O58 W2 O62 84.6(3) . .
O16 W2 O62 74.1(3) . .
O25 W2 O62 82.8(3) . .
O5 W2 O62 73.2(3) . .
O38 W3 O34 100.1(4) . .
O38 W3 O21 101.7(4) . .
O34 W3 O21 92.9(4) . .
O38 W3 O18 99.4(4) . .
O34 W3 O18 90.8(4) . .
O21 W3 O18 157.6(4) . .
O38 W3 O58 95.7(4) . .
O34 W3 O58 164.1(4) . .
O21 W3 O58 84.8(4) . .
O18 W3 O58 85.6(4) . .
O38 W3 O32 172.0(4) . .
O34 W3 O32 83.7(3) . .
O21 W3 O32 85.1(3) . .
O18 W3 O32 73.3(3) . .
O58 W3 O32 80.4(3) . .
O26 W4 O47 103.0(4) . .
O26 W4 O35 101.0(4) . .
O47 W4 O35 92.6(3) . .
O26 W4 O1 99.1(4) . .
O47 W4 O1 157.4(4) . .
O35 W4 O1 87.6(3) . .
O26 W4 O17 102.4(4) . .
O47 W4 O17 85.4(3) . .
O35 W4 O17 156.4(3) . .
O1 W4 O17 85.5(3) . .
O26 W4 O22 170.8(4) . .
O47 W4 O22 85.3(3) . .
O35 W4 O22 74.1(3) . .
O1 W4 O22 73.1(3) . .
O17 W4 O22 82.2(3) . .
O61 W5 O15 100.8(4) . .
O61 W5 O24 101.4(4) . .
O15 W5 O24 90.8(4) . .
O61 W5 O14 100.5(4) . .
O15 W5 O14 90.6(4) . .
O24 W5 O14 157.4(4) . .
O61 W5 O47 95.2(4) . .
O15 W5 O47 164.0(3) . .
O24 W5 O47 85.3(3) . .
O14 W5 O47 87.1(3) . .
O61 W5 O54 172.8(4) . .
O15 W5 O54 84.2(3) . .
O24 W5 O54 83.6(3) . .
O14 W5 O54 74.1(3) . .
O47 W5 O54 80.0(3) . .
O37 W6 O48 102.6(4) . .
O37 W6 O43 101.3(4) . .
O48 W6 O43 92.2(3) . .
O37 W6 O9 102.4(4) . .
O48 W6 O9 86.6(3) . .
O43 W6 O9 156.0(4) . .
O37 W6 O35 101.6(4) . .
O48 W6 O35 155.6(3) . .
O43 W6 O35 86.3(3) . .
O9 W6 O35 85.1(3) . .
O37 W6 O22 171.7(4) . .
O48 W6 O22 83.9(3) . .
O43 W6 O22 73.0(3) . .
O9 W6 O22 83.1(3) . .
O35 W6 O22 72.4(3) . .
O45 W7 O13 97.7(4) . .
O45 W7 O18 100.8(4) . .
O13 W7 O18 91.7(4) . .
O45 W7 O11 102.7(4) . .
O13 W7 O11 86.4(4) . .
O18 W7 O11 156.5(4) . .
O45 W7 O15 98.0(4) . .
O13 W7 O15 163.6(3) . .
O18 W7 O15 89.9(3) . .
O11 W7 O15 85.6(3) . .
O45 W7 O32 173.9(3) . .
O13 W7 O32 82.8(3) . .
O18 W7 O32 73.1(3) . .
O11 W7 O32 83.4(3) . .
O15 W7 O32 82.1(3) . .
O8 W8 O25 99.0(4) . .
O8 W8 O31 100.1(4) . .
O25 W8 O31 94.0(4) . .
O8 W8 O21 102.5(4) . .
O25 W8 O21 87.8(4) . .
O31 W8 O21 156.8(3) . .
O8 W8 O41 97.7(4) . .
O25 W8 O41 162.6(3) . .
O31 W8 O41 87.7(3) . .
O21 W8 O41 83.9(3) . .
O8 W8 O52 172.8(4) . .
O25 W8 O52 84.1(3) . .
O31 W8 O52 73.2(3) . .
O21 W8 O52 84.0(3) . .
O41 W8 O52 79.8(3) . .
O33 W9 O44 100.3(4) . .
O33 W9 O49 101.6(4) . .
O44 W9 O49 90.3(4) . .
O33 W9 O31 100.4(4) . .
O44 W9 O31 91.5(4) . .
O49 W9 O31 157.2(4) . .
O33 W9 O28 96.6(4) . .
O44 W9 O28 163.1(3) . .
O49 W9 O28 85.1(4) . .
O31 W9 O28 86.7(4) . .
O33 W9 O52 172.7(4) . .
O44 W9 O52 83.3(3) . .
O49 W9 O52 84.7(3) . .
O31 W9 O52 73.0(3) . .
O28 W9 O52 80.1(3) . .
O39 W10 O7 102.8(4) . .
O39 W10 O36 100.3(4) . .
O7 W10 O36 92.0(4) . .
O39 W10 O13 104.3(4) . .
O7 W10 O13 86.1(4) . .
O36 W10 O13 155.2(4) . .
O39 W10 O16 99.5(4) . .
O7 W10 O16 157.6(4) . .
O36 W10 O16 86.6(4) . .
O13 W10 O16 85.9(3) . .
O39 W10 O62 170.0(4) . .
O7 W10 O62 85.0(3) . .
O36 W10 O62 72.9(3) . .
O13 W10 O62 82.3(3) . .
O16 W10 O62 73.2(3) . .
O39 W10 K1 29.7(3) . .
O7 W10 K1 90.0(3) . .
O36 W10 K1 128.0(3) . .
O13 W10 K1 76.8(3) . .
O16 W10 K1 108.5(3) . .
O62 W10 K1 158.7(2) . .
O59 W11 O19 103.4(4) . .
O59 W11 O1 100.3(4) . .
O19 W11 O1 92.4(4) . .
O59 W11 O2 103.2(4) . .
O19 W11 O2 84.3(4) . .
O1 W11 O2 156.4(4) . .
O59 W11 O43 99.7(4) . .
O19 W11 O43 156.4(4) . .
O1 W11 O43 87.8(3) . .
O2 W11 O43 86.1(3) . .
O59 W11 O22 170.3(4) . .
O19 W11 O22 84.5(3) . .
O1 W11 O22 73.4(3) . .
O2 W11 O22 83.0(3) . .
O43 W11 O22 73.0(3) . .
O40 W12 O9 98.9(4) . .
O40 W12 O14 99.9(4) . .
O9 W12 O14 92.6(4) . .
O40 W12 O34 97.9(4) . .
O9 W12 O34 162.7(3) . .
O14 W12 O34 88.8(4) . .
O40 W12 O4 103.0(4) . .
O9 W12 O4 87.2(3) . .
O14 W12 O4 156.8(3) . .
O34 W12 O4 84.8(4) . .
O40 W12 O54 173.5(3) . .
O9 W12 O54 82.6(3) . .
O14 W12 O54 73.7(3) . .
O34 W12 O54 81.2(3) . .
O4 W12 O54 83.4(3) . .
O56 W13 O41 99.6(4) . .
O56 W13 O4 101.1(4) . .
O41 W13 O4 93.3(4) . .
O56 W13 O42 99.0(4) . .
O41 W13 O42 91.3(4) . .
O4 W13 O42 158.3(4) . .
O56 W13 O48 95.1(4) . .
O41 W13 O48 165.3(4) . .
O4 W13 O48 84.1(3) . .
O42 W13 O48 86.0(3) . .
O56 W13 O53 171.2(3) . .
O41 W13 O53 85.2(3) . .
O4 W13 O53 85.9(3) . .
O42 W13 O53 73.4(3) . .
O48 W13 O53 80.2(3) . .
O55 W14 O27 100.4(4) . .
O55 W14 O10 101.0(4) . .
O27 W14 O10 90.3(4) . .
O55 W14 O6 99.9(4) . .
O27 W14 O6 91.7(4) . .
O10 W14 O6 158.3(3) . .
O55 W14 O19 95.4(4) . .
O27 W14 O19 164.0(3) . .
O10 W14 O19 84.2(3) . .
O6 W14 O19 88.0(4) . .
O55 W14 O20 171.9(4) . .
O27 W14 O20 84.0(3) . .
O10 W14 O20 85.7(3) . .
O6 W14 O20 73.0(3) . .
O19 W14 O20 80.6(3) . .
O57 W15 O3 99.5(4) . .
O57 W15 O46 100.3(4) . .
O3 W15 O46 93.2(4) . .
O57 W15 O49 101.8(4) . .
O3 W15 O49 86.9(4) . .
O46 W15 O49 157.6(3) . .
O57 W15 O27 97.0(4) . .
O3 W15 O27 162.7(3) . .
O46 W15 O27 88.9(4) . .
O49 W15 O27 84.7(4) . .
O57 W15 O51 174.0(4) . .
O3 W15 O51 83.0(3) . .
O46 W15 O51 74.1(3) . .
O49 W15 O51 83.7(3) . .
O27 W15 O51 81.1(3) . .
O57 W15 K2 17.9(3) . .
O3 W15 K2 86.9(3) . .
O46 W15 K2 113.9(2) . .
O49 W15 K2 88.6(2) . .
O27 W15 K2 107.9(2) . .
O51 W15 K2 167.6(2) . .
O30 W16 O28 101.4(4) . .
O30 W16 O5 100.3(4) . .
O28 W16 O5 93.6(4) . .
O30 W16 O3 101.6(4) . .
O28 W16 O3 85.1(4) . .
O5 W16 O3 157.9(3) . .
O30 W16 O36 100.7(4) . .
O28 W16 O36 157.4(4) . .
O5 W16 O36 87.0(4) . .
O3 W16 O36 85.9(4) . .
O30 W16 O62 171.5(4) . .
O28 W16 O62 85.8(3) . .
O5 W16 O62 74.6(3) . .
O3 W16 O62 83.4(3) . .
O36 W16 O62 72.6(3) . .
O29 W17 O12 99.4(4) . .
O29 W17 O11 102.5(4) . .
O12 W17 O11 91.0(4) . .
O29 W17 O46 99.7(4) . .
O12 W17 O46 90.7(4) . .
O11 W17 O46 157.2(4) . .
O29 W17 O7 96.6(4) . .
O12 W17 O7 164.0(4) . .
O11 W17 O7 85.3(4) . .
O46 W17 O7 87.0(3) . .
O29 W17 O51 172.1(4) . .
O12 W17 O51 83.5(3) . .
O11 W17 O51 84.7(3) . .
O46 W17 O51 72.9(3) . .
O7 W17 O51 80.6(3) . .
O50 W18 O17 99.9(4) . .
O50 W18 O6 100.9(4) . .
O17 W18 O6 92.3(4) . .
O50 W18 O24 101.7(4) . .
O17 W18 O24 87.1(4) . .
O6 W18 O24 157.1(4) . .
O50 W18 O12 97.0(4) . .
O17 W18 O12 162.7(4) . .
O6 W18 O12 88.2(4) . .
O24 W18 O12 85.7(4) . .
O50 W18 O20 173.6(3) . .
O17 W18 O20 82.5(3) . .
O6 W18 O20 73.0(3) . .
O24 W18 O20 84.3(3) . .
O12 W18 O20 81.1(3) . .
N16 Ag1 N18 175.3(5) . .
N16 Ag1 O30 85.8(4) . .
N18 Ag1 O30 93.3(3) . .
N12 Ag2 N15 169.1(4) . .
N12 Ag2 Ag5 82.3(3) . .
N15 Ag2 Ag5 108.5(3) . .
N6 Ag3 N6 180.000(1) . 2_874
N9 Ag4 N1 170.1(4) . 1_455
N8 Ag5 N8 180.000(2) . 2_853
N8 Ag5 Ag2 75.1(3) . .
N8 Ag5 Ag2 104.9(3) 2_853 .
N8 Ag5 Ag2 104.9(3) . 2_853
N8 Ag5 Ag2 75.1(3) 2_853 2_853
Ag2 Ag5 Ag2 180.000(1) . 2_853
N3 Ag6 N4 169.0(6) . .
O54 P1 O20 112.0(5) . .
O54 P1 O53 111.6(5) . .
O20 P1 O53 111.1(5) . .
O54 P1 O22 107.7(5) . .
O20 P1 O22 106.8(5) . .
O53 P1 O22 107.4(5) . .
O51 P2 O32 111.7(5) . .
O51 P2 O52 111.6(5) . .
O32 P2 O52 111.5(5) . .
O51 P2 O62 107.6(5) . .
O32 P2 O62 107.1(5) . .
O52 P2 O62 107.0(5) . .
W11 O1 W4 122.9(4) . .
W1 O2 W11 151.3(5) . .
W15 O3 W16 150.9(5) . .
W13 O4 W12 151.7(5) . .
W16 O5 W2 121.5(4) . .
W18 O6 W14 123.0(4) . .
W10 O7 W17 151.6(5) . .
W12 O9 W6 149.9(5) . .
W14 O10 W1 150.1(5) . .
W17 O11 W7 151.9(5) . .
W17 O12 W18 162.1(5) . .
W7 O13 W10 151.3(5) . .
W12 O14 W5 122.6(4) . .
W5 O15 W7 162.5(5) . .
W2 O16 W10 122.2(4) . .
W18 O17 W4 151.1(5) . .
W7 O18 W3 122.6(5) . .
W11 O19 W14 153.3(5) . .
P1 O20 W14 129.4(5) . .
P1 O20 W18 126.6(5) . .
W14 O20 W18 90.9(3) . .
W3 O21 W8 151.1(5) . .
P1 O22 W11 126.0(5) . .
P1 O22 W4 124.6(5) . .
W11 O22 W4 90.5(3) . .
P1 O22 W6 124.3(5) . .
W11 O22 W6 90.6(3) . .
W4 O22 W6 90.2(3) . .
W5 O24 W18 151.3(5) . .
W8 O25 W2 149.7(5) . .
W14 O27 W15 163.9(5) . .
W16 O28 W9 152.3(5) . .
W17 O29 K1 137.6(5) . 2_754
W16 O30 Ag1 162.9(5) . .
W8 O31 W9 122.7(4) . .
P2 O32 W3 128.3(5) . .
P2 O32 W7 126.8(5) . .
W3 O32 W7 90.8(3) . .
W3 O34 W12 162.1(5) . .
W4 O35 W6 123.2(4) . .
W10 O36 W16 123.3(5) . .
W10 O39 K1 130.5(5) . .
W13 O41 W8 162.4(5) . .
W1 O42 W13 122.8(4) . .
W6 O43 W11 123.4(4) . .
W9 O44 W1 163.6(5) . .
W15 O46 W17 122.2(4) . .
W4 O47 W5 152.2(4) . .
W6 O48 W13 152.3(5) . .
W9 O49 W15 151.2(5) . .
P2 O51 W15 127.2(5) . .
P2 O51 W17 128.3(5) . .
W15 O51 W17 90.7(3) . .
P2 O52 W9 128.7(5) . .
P2 O52 W8 126.5(4) . .
W9 O52 W8 91.1(3) . .
P1 O53 W13 128.8(4) . .
P1 O53 W1 126.6(5) . .
W13 O53 W1 90.6(3) . .
P1 O54 W5 129.4(5) . .
P1 O54 W12 127.3(4) . .
W5 O54 W12 89.6(3) . .
W14 O55 K2 167.4(5) . 2_664
W15 O57 K2 149.9(5) . .
W2 O58 W3 152.6(5) . .
P2 O62 W16 124.0(5) . .
P2 O62 W2 125.4(5) . .
W16 O62 W2 90.8(3) . .
P2 O62 W10 124.6(5) . .
W16 O62 W10 91.2(3) . .
W2 O62 W10 90.4(3) . .
C40 K1 O39 102.9(5) . .
C40 K1 O29 88.8(5) . 2_754
O39 K1 O29 163.6(3) . 2_754
C40 K1 C39 29.2(6) . .
O39 K1 C39 85.9(4) . .
O29 K1 C39 99.6(4) 2_754 .
C40 K1 C43 30.1(6) . .
O39 K1 C43 89.5(4) . .
O29 K1 C43 106.1(4) 2_754 .
C39 K1 C43 51.2(5) . .
C40 K1 W10 105.1(5) . .
O39 K1 W10 19.7(2) . .
O29 K1 W10 145.6(2) 2_754 .
C39 K1 W10 81.2(4) . .
C43 K1 W10 101.0(3) . .
OW2 K2 C9 163.4(7) . .
OW2 K2 O55 80.8(5) . 2_664
C9 K2 O55 96.4(5) . 2_664
OW2 K2 O57 87.7(5) . .
C9 K2 O57 85.2(5) . .
O55 K2 O57 144.5(3) 2_664 .
OW2 K2 C23 159.1(6) . .
C9 K2 C23 30.8(5) . .
O55 K2 C23 119.6(4) 2_664 .
O57 K2 C23 77.8(4) . .
OW2 K2 C15 84.5(6) . 2_764
C9 K2 C15 111.0(5) . 2_764
O55 K2 C15 77.9(4) 2_664 2_764
O57 K2 C15 134.5(4) . 2_764
C23 K2 C15 94.8(5) . 2_764
OW2 K2 C13 87.3(6) . 2_764
C9 K2 C13 109.1(6) . 2_764
O55 K2 C13 104.4(4) 2_664 2_764
O57 K2 C13 108.5(4) . 2_764
C23 K2 C13 83.1(5) . 2_764
C15 K2 C13 26.6(5) 2_764 2_764
OW2 K2 N5 158.3(5) . .
C9 K2 N5 21.1(5) . .
O55 K2 N5 78.3(3) 2_664 .
O57 K2 N5 106.2(3) . .
C23 K2 N5 42.6(4) . .
C15 K2 N5 96.5(4) 2_764 .
C13 K2 N5 103.2(4) 2_764 .
OW2 K2 W15 89.3(5) . .
C9 K2 W15 87.0(4) . .
O55 K2 W15 156.3(2) 2_664 .
O57 K2 W15 12.3(2) . .
C23 K2 W15 73.5(3) . .
C15 K2 W15 122.7(4) 2_764 .
C13 K2 W15 96.5(3) 2_764 .
N5 K2 W15 107.9(2) . .
N1 C1 C3 109.0(11) . .
N1 C2 N2 112.3(11) . .
N2 C3 C1 106.8(11) . .
N2 C4 C5 110.9(10) . .
C6 C5 C36 119.3(11) . .
C6 C5 C4 119.9(11) . .
C36 C5 C4 120.8(11) . .
C5 C6 C55 119.6(12) . .
C8 C7 N6 108.7(14) . .
C7 C8 N11 105.9(14) . .
N5 C9 C23 108.0(14) . .
N5 C9 K2 121.3(12) . .
C23 C9 K2 89.4(11) . .
N7 C10 C45 115.2(12) . .
N5 C11 C18 111.8(12) . .
C59 C12 N19 111.1(12) . .
C15 C13 N3 107.9(14) . .
C15 C13 K2 64.0(9) . 2_764
N3 C13 K2 122.1(11) . 2_764
N3 C14 N7 114.2(15) . .
N7 C15 C13 108.8(15) . .
N7 C15 K2 114.6(10) . 2_764
C13 C15 K2 89.5(11) . 2_764
N13 C16 N16 111.2(13) . .
C21 C17 C18 119.7(17) . .
C29 C18 C17 119.6(16) . .
C29 C18 C11 118.9(14) . .
C17 C18 C11 121.4(15) . .
C59 C19 C21 122.1(16) . .
N4 C20 N19 110.8(16) . .
C17 C21 C19 119.5(17) . .
N6 C22 N11 110.3(13) . .
C9 C23 N18 107.9(13) . .
C9 C23 K2 59.8(10) . .
N18 C23 K2 125.7(10) . .
C47 C24 C26 123.5(15) . .
C39 C25 C42 118.2(14) . .
C39 C25 C53 123.1(14) . .
C42 C25 C53 118.7(13) . .
C24 C26 C54 117.9(15) . .
C24 C26 C65 121.8(14) . .
C54 C26 C65 120.3(14) . .
N18 C27 N5 111.5(13) . .
C69 C28 N15 107.3(13) . .
C59 C29 C18 119.9(15) . .
N12 C30 N20 112.0(12) . .
C70 C31 N12 109.2(12) . .
C38 C32 N10 105.3(12) . .
N9 C33 N10 113.2(13) . .
C63 C34 N8 109.5(12) . .
C67 C35 C46 115.9(12) . .
C67 C35 C56 121.2(12) . .
C46 C35 C56 122.9(12) . .
C52 C36 C5 120.6(12) . .
N15 C37 N14 113.0(12) . .
C32 C38 N9 111.1(12) . .
C40 C39 C25 121.8(16) . .
C40 C39 K1 53.8(10) . .
C25 C39 K1 119.6(11) . .
C39 C40 C43 120.3(17) . .
C39 C40 K1 97.0(12) . .
C43 C40 K1 96.2(11) . .
C44 C41 C47 119.4(16) . .
C25 C42 C45 118.9(14) . .
C45 C43 C40 119.7(15) . .
C45 C43 K1 118.4(10) . .
C40 C43 K1 53.7(9) . .
C41 C44 C54 120.5(15) . .
C43 C45 C42 120.9(14) . .
C43 C45 C10 123.0(14) . .
C42 C45 C10 115.9(13) . .
C51 C46 C35 121.0(13) . .
C24 C47 C41 119.2(15) . .
C24 C47 C66 121.6(14) . .
C41 C47 C66 119.0(15) . .
N17 C48 C58 112.2(10) . .
N8 C49 N17 111.1(13) . .
C62 C50 N4 109.3(14) . .
C61 C51 C46 121.8(13) . .
C36 C52 C68 121.2(13) . .
N20 C53 C25 114.4(11) . .
C44 C54 C26 119.3(15) . .
C68 C55 C6 120.7(13) . .
C68 C55 C57 119.2(12) . .
C6 C55 C57 119.9(12) . .
N10 C56 C35 112.7(11) . .
N14 C57 C55 109.9(11) . .
C61 C58 C67 121.0(12) . .
C61 C58 C48 121.6(12) . .
C67 C58 C48 117.4(12) . .
C19 C59 C29 119.2(16) . .
C19 C59 C12 122.2(15) . .
C29 C59 C12 118.4(15) . .
C64 C60 N13 105.0(12) . .
C51 C61 C58 119.2(14) . .
C50 C62 N19 106.4(15) . .
C34 C63 N17 106.6(12) . .
C60 C64 N16 111.7(13) . .
N11 C65 C26 110.6(13) . .
N13 C66 C47 114.4(12) . .
C58 C67 C35 121.1(12) . .
C52 C68 C55 118.5(13) . .
N14 C69 C28 108.5(13) . .
C31 C70 N20 107.0(12) . .
C2 N1 C1 105.8(10) . .
C2 N1 Ag4 119.9(8) . 1_655
C1 N1 Ag4 134.3(9) . 1_655
C2 N2 C3 106.1(11) . .
C2 N2 C4 125.2(11) . .
C3 N2 C4 128.3(11) . .
C14 N3 C13 104.1(14) . .
C14 N3 Ag6 129.7(12) . .
C13 N3 Ag6 125.9(11) . .
C20 N4 C50 105.7(14) . .
C20 N4 Ag6 132.6(13) . .
C50 N4 Ag6 121.1(11) . .
C27 N5 C9 107.0(13) . .
C27 N5 C11 125.2(13) . .
C9 N5 C11 127.8(14) . .
C27 N5 K2 108.4(9) . .
C9 N5 K2 37.6(9) . .
C11 N5 K2 115.3(9) . .
C22 N6 C7 106.1(12) . .
C22 N6 Ag3 127.8(10) . .
C7 N6 Ag3 126.1(10) . .
C14 N7 C15 104.8(14) . .
C14 N7 C10 131.2(13) . .
C15 N7 C10 124.0(13) . .
C49 N8 C34 106.5(11) . .
C49 N8 Ag5 121.4(9) . .
C34 N8 Ag5 130.5(9) . .
C33 N9 C38 105.0(11) . .
C33 N9 Ag4 126.9(9) . .
C38 N9 Ag4 126.4(9) . .
C33 N10 C32 105.4(11) . .
C33 N10 C56 130.5(13) . .
C32 N10 C56 124.0(11) . .
C22 N11 C8 109.0(13) . .
C22 N11 C65 125.1(13) . .
C8 N11 C65 125.9(13) . .
C30 N12 C31 105.6(11) . .
C30 N12 Ag2 124.9(9) . .
C31 N12 Ag2 129.0(9) . .
C16 N13 C60 108.4(12) . .
C16 N13 C66 123.4(13) . .
C60 N13 C66 127.7(12) . .
C37 N14 C69 105.3(12) . .
C37 N14 C57 127.2(12) . .
C69 N14 C57 127.3(11) . .
C37 N15 C28 105.9(11) . .
C37 N15 Ag2 125.9(9) . .
C28 N15 Ag2 128.2(10) . .
C64 N16 C16 103.5(13) . .
C64 N16 Ag1 133.2(10) . .
C16 N16 Ag1 123.0(11) . .
C49 N17 C63 106.3(11) . .
C49 N17 C48 125.8(12) . .
C63 N17 C48 127.8(11) . .
C27 N18 C23 105.5(12) . .
C27 N18 Ag1 129.4(10) . .
C23 N18 Ag1 125.1(9) . .
C20 N19 C62 107.7(14) . .
C20 N19 C12 125.9(14) . .
C62 N19 C12 125.6(15) . .
C30 N20 C70 106.1(11) . .
C30 N20 C53 127.9(12) . .
C70 N20 C53 126.0(11) . .

loop_
_geom_bond_atom_site_label_1
_geom_bond_atom_site_label_2
_geom_bond_distance
_geom_bond_site_symmetry_2
W1 O60 1.713(8) .
W1 O2 1.880(8) .
W1 O42 1.883(8) .
W1 O10 1.914(9) .
W1 O44 1.963(9) .
W1 O53 2.381(8) .
W2 O23 1.698(8) .
W2 O58 1.851(8) .
W2 O16 1.907(9) .
W2 O25 1.954(8) .
W2 O5 1.963(8) .
W2 O62 2.375(9) .
W3 O38 1.718(8) .
W3 O34 1.875(9) .
W3 O21 1.879(9) .
W3 O18 1.923(9) .
W3 O58 1.981(8) .
W3 O32 2.353(8) .
W4 O26 1.703(8) .
W4 O47 1.865(8) .
W4 O35 1.883(8) .
W4 O1 1.929(8) .
W4 O17 1.936(8) .
W4 O22 2.377(8) .
W5 O61 1.700(9) .
W5 O15 1.849(8) .
W5 O24 1.892(8) .
W5 O14 1.915(8) .
W5 O47 1.964(9) .
W5 O54 2.365(8) .
W6 O37 1.702(9) .
W6 O48 1.867(8) .
W6 O43 1.909(8) .
W6 O9 1.925(9) .
W6 O35 1.962(8) .
W6 O22 2.397(9) .
W7 O45 1.719(9) .
W7 O13 1.884(8) .
W7 O18 1.911(9) .
W7 O11 1.931(8) .
W7 O15 1.950(8) .
W7 O32 2.372(8) .
W8 O8 1.724(9) .
W8 O25 1.864(8) .
W8 O31 1.894(8) .
W8 O21 1.921(8) .
W8 O41 1.960(8) .
W8 O52 2.357(8) .
W9 O33 1.715(9) .
W9 O44 1.836(9) .
W9 O49 1.886(9) .
W9 O31 1.927(8) .
W9 O28 1.966(9) .
W9 O52 2.341(8) .
W10 O39 1.708(9) .
W10 O7 1.872(9) .
W10 O36 1.899(9) .
W10 O13 1.929(8) .
W10 O16 1.951(8) .
W10 O62 2.385(9) .
W10 K1 3.845(3) .
W11 O59 1.697(9) .
W11 O19 1.853(9) .
W11 O1 1.911(9) .
W11 O2 1.934(8) .
W11 O43 1.943(8) .
W11 O22 2.375(8) .
W12 O40 1.694(8) .
W12 O9 1.887(9) .
W12 O14 1.904(8) .
W12 O34 1.922(9) .
W12 O4 1.938(8) .
W12 O54 2.391(8) .
W13 O56 1.732(8) .
W13 O41 1.837(8) .
W13 O4 1.868(8) .
W13 O42 1.935(8) .
W13 O48 1.981(8) .
W13 O53 2.334(8) .
W14 O55 1.716(8) .
W14 O27 1.854(9) .
W14 O10 1.898(9) .
W14 O6 1.916(8) .
W14 O19 1.980(9) .
W14 O20 2.340(8) .
W15 O57 1.714(8) .
W15 O3 1.876(8) .
W15 O46 1.886(9) .
W15 O49 1.914(9) .
W15 O27 1.947(9) .
W15 O51 2.353(8) .
W15 K2 4.046(3) .
W16 O30 1.709(9) .
W16 O28 1.863(9) .
W16 O5 1.902(9) .
W16 O3 1.943(9) .
W16 O36 1.953(9) .
W16 O62 2.360(8) .
W17 O29 1.709(9) .
W17 O12 1.865(9) .
W17 O11 1.874(8) .
W17 O46 1.945(8) .
W17 O7 1.962(9) .
W17 O51 2.361(8) .
W18 O50 1.708(9) .
W18 O17 1.880(8) .
W18 O6 1.892(8) .
W18 O24 1.903(8) .
W18 O12 1.932(9) .
W18 O20 2.359(8) .
Ag1 N16 2.100(12) .
Ag1 N18 2.130(12) .
Ag1 O30 2.579(9) .
Ag2 N12 2.086(11) .
Ag2 N15 2.090(10) .
Ag2 Ag5 3.3338(11) .
Ag3 N6 2.096(11) .
Ag3 N6 2.096(11) 2_874
Ag4 N9 2.120(11) .
Ag4 N1 2.127(10) 1_455
Ag5 N8 2.121(11) .
Ag5 N8 2.121(11) 2_853
Ag5 Ag2 3.3338(11) 2_853
Ag6 N3 2.087(14) .
Ag6 N4 2.107(13) .
P1 O54 1.520(8) .
P1 O20 1.533(9) .
P1 O53 1.537(9) .
P1 O22 1.567(8) .
P2 O51 1.539(9) .
P2 O32 1.547(9) .
P2 O52 1.555(9) .
P2 O62 1.579(9) .
OW2 K2 2.199(18) .
O29 K1 2.733(9) 2_754
O39 K1 2.509(10) .
O55 K2 2.457(9) 2_664
O57 K2 2.471(9) .
K1 C40 2.250(19) .
K1 O29 2.733(9) 2_754
K1 C39 2.768(16) .
K1 C43 2.774(15) .
K2 C9 2.266(18) .
K2 O55 2.457(9) 2_664
K2 C23 2.621(15) .
K2 C15 2.706(15) 2_764
K2 C13 3.012(17) 2_764
K2 N5 3.173(13) .
C1 N1 1.362(16) .
C1 C3 1.372(18) .
C2 N1 1.311(16) .
C2 N2 1.349(15) .
C3 N2 1.360(16) .
C4 N2 1.471(16) .
C4 C5 1.516(17) .
C5 C6 1.375(17) .
C5 C36 1.392(16) .
C6 C55 1.393(19) .
C7 C8 1.37(2) .
C7 N6 1.410(18) .
C8 N11 1.39(2) .
C9 N5 1.337(18) .
C9 C23 1.34(2) .
C10 N7 1.447(19) .
C10 C45 1.54(2) .
C11 N5 1.485(18) .
C11 C18 1.51(2) .
C12 C59 1.47(2) .
C12 N19 1.49(2) .
C13 C15 1.35(2) .
C13 N3 1.38(2) .
C13 K2 3.012(17) 2_764
C14 N3 1.301(19) .
C14 N7 1.323(18) .
C15 N7 1.340(18) .
C15 K2 2.706(15) 2_764
C16 N13 1.312(19) .
C16 N16 1.363(19) .
C17 C21 1.36(2) .
C17 C18 1.42(2) .
C18 C29 1.39(2) .
C19 C59 1.37(2) .
C19 C21 1.38(3) .
C20 N4 1.31(2) .
C20 N19 1.33(2) .
C22 N6 1.341(18) .
C22 N11 1.343(18) .
C23 N18 1.381(17) .
C24 C47 1.35(2) .
C24 C26 1.38(2) .
C25 C39 1.40(2) .
C25 C42 1.41(2) .
C25 C53 1.483(19) .
C26 C54 1.41(2) .
C26 C65 1.54(2) .
C27 N18 1.307(18) .
C27 N5 1.328(19) .
C28 C69 1.35(2) .
C28 N15 1.380(17) .
C29 C59 1.38(2) .
C30 N12 1.312(17) .
C30 N20 1.327(17) .
C31 C70 1.333(19) .
C31 N12 1.371(17) .
C32 C38 1.343(19) .
C32 N10 1.413(18) .
C33 N9 1.296(17) .
C33 N10 1.357(16) .
C34 C63 1.343(18) .
C34 N8 1.347(17) .
C35 C67 1.418(18) .
C35 C46 1.42(2) .
C35 C56 1.475(18) .
C36 C52 1.360(18) .
C37 N15 1.299(18) .
C37 N14 1.330(16) .
C38 N9 1.384(17) .
C39 C40 1.36(2) .
C40 C43 1.40(2) .
C41 C44 1.39(2) .
C41 C47 1.41(2) .
C42 C45 1.423(19) .
C43 C45 1.36(2) .
C44 C54 1.40(2) .
C46 C51 1.378(19) .
C47 C66 1.49(2) .
C48 N17 1.459(16) .
C48 C58 1.529(17) .
C49 N8 1.322(17) .
C49 N17 1.332(17) .
C50 C62 1.34(2) .
C50 N4 1.37(2) .
C51 C61 1.363(19) .
C52 C68 1.377(19) .
C53 N20 1.474(16) .
C55 C68 1.389(18) .
C55 C57 1.542(18) .
C56 N10 1.468(18) .
C57 N14 1.467(17) .
C58 C61 1.371(18) .
C58 C67 1.389(17) .
C60 C64 1.35(2) .
C60 N13 1.372(17) .
C62 N19 1.356(19) .
C63 N17 1.381(17) .
C64 N16 1.359(18) .
C65 N11 1.457(18) .
C66 N13 1.445(18) .
C69 N14 1.360(17) .
C70 N20 1.378(16) .
N1 Ag4 2.127(10) 1_655
